data_1546194
loop_
_publ_author_name
'Novaes, Luiz F. T.'
'Pastre, Julio C.'

_publ_section_title
;
 Formal Total Synthesis of Actinoranone and Asymmetric Synthesis of
 Labda-7,13-(E)-dien-15-ol.
;
_journal_name_full 'Organic letters'
_journal_paper_doi 10.1021/acs.orglett.7b01287
_journal_year 2017
_chemical_absolute_configuration unk
_chemical_formula_moiety 'C18 H33 N O3'
_chemical_formula_sum 'C18 H33 N O3'
_chemical_formula_weight 311.47
_chemical_name_systematic
2-((1R,2S,4aS,8aS)-2-hydroxy-2,5,5,8a-tetramethyldecahydronaphthalen-1-yl)-N-methoxy-N-methylacetamide
_space_group_crystal_system monoclinic
_space_group_IT_number 4
_space_group_name_Hall 'P 2yb'
_space_group_name_H-M_alt 'P 1 21 1'
_symmetry_Int_Tables_number 4
_symmetry_space_group_name_Hall 'P 2yb'
_symmetry_space_group_name_H-M 'P 1 21 1'
_atom_sites_solution_primary iterative
_audit_creation_date 2017-04-12
_audit_creation_method
;
Olex2 1.2
(compiled 2017.01.04 svn.r3372 for OlexSys, GUI svn.r5289)
;
_audit_update_record
;
2017-04-12 # Formatted by publCIF

;
_cell_angle_alpha 90
_cell_angle_beta 110.710(2)
_cell_angle_gamma 90
_cell_formula_units_Z 2
_cell_length_a 10.7535(5)
_cell_length_b 6.9720(3)
_cell_length_c 12.6570(6)
_cell_measurement_reflns_used 5258
_cell_measurement_temperature 150
_cell_measurement_theta_max 67.812
_cell_measurement_theta_min 3.733
_cell_volume 887.62(7)
_computing_cell_refinement 'SAINT v8.34A (Bruker, 2013)'
_computing_data_reduction 'SAINT v8.34A (Bruker, 2013)'
_computing_molecular_graphics 'Olex2 (Dolomanov et al., 2009)'
_computing_publication_material 'Olex2 (Dolomanov et al., 2009)'
_computing_structure_refinement 'olex2.refine (Bourhis et al., 2015)'
_computing_structure_solution 'olex2.solve (Bourhis et al., 2015)'
_diffrn_ambient_temperature 150.0
_diffrn_measured_fraction_theta_full 0.8520
_diffrn_measured_fraction_theta_max 0.8520
_diffrn_measurement_device_type 'Bruker Apex CCD Detector'
_diffrn_radiation_type 'Cu K\a'
_diffrn_radiation_wavelength 1.54184
_diffrn_reflns_av_R_equivalents 0.0329
_diffrn_reflns_av_unetI/netI 0.0378
_diffrn_reflns_limit_h_max 12
_diffrn_reflns_limit_h_min -12
_diffrn_reflns_limit_k_max 8
_diffrn_reflns_limit_k_min -7
_diffrn_reflns_limit_l_max 11
_diffrn_reflns_limit_l_min -14
_diffrn_reflns_number 6361
_diffrn_reflns_theta_full 67.9856
_diffrn_reflns_theta_max 67.99
_diffrn_reflns_theta_min 3.73
_exptl_absorpt_coefficient_mu 0.614
_exptl_absorpt_correction_T_max 0.7530
_exptl_absorpt_correction_T_min 0.6419
_exptl_absorpt_correction_type multi-scan
_exptl_absorpt_process_details
'SADABS-2014/5 (Bruker,2014/5) was used for absorption correction. wR2(int) was 0.1380 before and 0.0483 after correction. The Ratio of minimum to maximum transmission is 0.8525. The \l/2 correction factor is 0.00150.'
_exptl_crystal_colour 'clear colourless'
_exptl_crystal_colour_lustre clear
_exptl_crystal_colour_primary colourless
_exptl_crystal_density_diffrn 1.1653
_exptl_crystal_description needle
_exptl_crystal_F_000 345.0250
_exptl_crystal_size_max 0.253
_exptl_crystal_size_mid 0.048
_exptl_crystal_size_min 0.044
_refine_diff_density_max 0.2170
_refine_diff_density_min -0.2105
_refine_diff_density_rms 0.0650
_refine_ls_abs_structure_details 'Flack, H. D. (1983). Acta Cryst. A39, 876-881.'
_refine_ls_abs_structure_Flack 0.15(17)
_refine_ls_d_res_high 0.8315
_refine_ls_d_res_low 11.8391
_refine_ls_goodness_of_fit_ref 0.9079
_refine_ls_hydrogen_treatment constr
_refine_ls_matrix_type full
_refine_ls_number_constraints 48
_refine_ls_number_parameters 205
_refine_ls_number_reflns 2757
_refine_ls_number_restraints 0
_refine_ls_restrained_S_all 0.9079
_refine_ls_R_factor_all 0.0349
_refine_ls_R_factor_gt 0.0341
_refine_ls_shift/su_max 0.0000
_refine_ls_shift/su_mean 0.0000
_refine_ls_structure_factor_coef Fsqd
_refine_ls_weighting_details 'w=1/[\s^2^(Fo^2^)+(0.1P)^2^] where P=(Fo^2^+2Fc^2^)/3'
_refine_ls_weighting_scheme calc
_refine_ls_wR_factor_gt 0.1014
_refine_ls_wR_factor_ref 0.1034
_reflns_Friedel_coverage 0.735
_reflns_limit_h_max 12
_reflns_limit_h_min -12
_reflns_limit_k_max 8
_reflns_limit_k_min -7
_reflns_limit_l_max 14
_reflns_limit_l_min -14
_reflns_number_gt 2682
_reflns_number_total 2757
_reflns_threshold_expression I>=2u(I)
_cod_data_source_file ol7b01287_si_002.cif
_cod_data_source_block cu_17JAN09_LUIZ_FER_LN223_Cr5_0m
_cod_original_sg_symbol_Hall ' P 2yb'
_cod_database_code 1546194
_olex2_refinement_description
;
;
_olex2_submission_original_sample_id LN223
_olex2_submission_special_instructions 'No special instructions were received'
_publcif_funding_html
;
;

loop_
_space_group_symop_id
_space_group_symop_operation_xyz
1 x,y,z
2 -x,y+1/2,-z

loop_
_atom_site_label
_atom_site_type_symbol
_atom_site_fract_x
_atom_site_fract_y
_atom_site_fract_z
_atom_site_U_iso_or_equiv
_atom_site_adp_type
_atom_site_occupancy
_atom_site_refinement_flags_posn
O1 O -0.56349(11) -0.31581(15) -0.26601(9) 0.0293(3) Uani 1.000000 .
H1 H -0.5269(19) -0.2111(10) -0.2399(4) 0.0439(4) Uiso 1.000000 GR
O2 O -0.42565(11) -0.96390(16) -0.19281(9) 0.0299(3) Uani 1.000000 .
O3 O -0.42379(10) -0.84038(16) -0.45868(9) 0.0283(3) Uani 1.000000 .
N1 N -0.37601(13) -0.9135(2) -0.34762(11) 0.0276(3) Uani 1.000000 .
C C -1.03551(17) -0.4660(3) -0.24355(17) 0.0391(4) Uani 1.000000 .
Ha H -1.0045(8) -0.3350(3) -0.2207(9) 0.0586(6) Uiso 1.000000 GR
Hb H -1.0422(12) -0.4870(16) -0.3219(2) 0.0586(6) Uiso 1.000000 GR
Hc H -1.1230(4) -0.4843(16) -0.2373(11) 0.0586(6) Uiso 1.000000 GR
C1 C -0.29997(16) -1.0890(3) -0.33679(14) 0.0317(4) Uani 1.000000 .
H1a H -0.3591(3) -1.1927(5) -0.3774(10) 0.0476(5) Uiso 1.000000 GR
H1b H -0.2302(9) -1.0698(7) -0.3689(11) 0.0476(5) Uiso 1.000000 GR
H1c H -0.2592(12) -1.1231(11) -0.25677(16) 0.0476(5) Uiso 1.000000 GR
C5 C -0.60161(14) -0.6450(2) -0.22776(11) 0.0215(3) Uani 1.000000 .
H5 H -0.57026(14) -0.7419(2) -0.16571(11) 0.0258(4) Uiso 1.000000 R
C6 C -0.73503(15) -0.3803(2) -0.12235(13) 0.0269(3) Uani 1.000000 .
H6a H -0.76184(15) -0.3384(2) -0.05878(13) 0.0323(4) Uiso 1.000000 R
H6b H -0.77187(15) -0.2881(2) -0.18517(13) 0.0323(4) Uiso 1.000000 R
C7 C -0.75687(14) -0.6447(2) -0.26591(12) 0.0230(3) Uani 1.000000 .
C8 C -0.58369(15) -0.3829(2) -0.08497(12) 0.0270(3) Uani 1.000000 .
H8a H -0.54964(15) -0.2514(2) -0.06303(12) 0.0324(4) Uiso 1.000000 R
H8b H -0.54759(15) -0.4657(2) -0.01742(12) 0.0324(4) Uiso 1.000000 R
C9 C -0.53303(14) -0.4557(2) -0.17641(12) 0.0242(3) Uani 1.000000 .
C10 C -0.81929(15) -0.5183(2) -0.37139(13) 0.0292(4) Uani 1.000000 .
H10a H -0.8118(12) -0.3830(3) -0.34896(19) 0.0438(5) Uiso 1.000000 GR
H10b H -0.7725(9) -0.5394(15) -0.4242(5) 0.0438(5) Uiso 1.000000 GR
H10c H -0.9133(4) -0.5520(14) -0.4081(7) 0.0438(5) Uiso 1.000000 GR
C11 C -0.80556(15) -0.8525(2) -0.29408(14) 0.0296(4) Uani 1.000000 .
H11a H -0.79194(15) -0.8920(2) -0.36433(14) 0.0356(4) Uiso 1.000000 R
H11b H -0.75098(15) -0.9377(2) -0.23257(14) 0.0356(4) Uiso 1.000000 R
C12 C -0.44756(14) -0.8725(2) -0.28058(12) 0.0227(3) Uani 1.000000 .
C13 C -0.79043(14) -0.5806(2) -0.16093(12) 0.0234(3) Uani 1.000000 .
H13 H -0.73660(14) -0.6677(2) -0.09882(12) 0.0280(4) Uiso 1.000000 R
C14 C -0.97798(16) -0.8167(3) -0.20306(16) 0.0353(4) Uani 1.000000 .
H14a H -0.92890(16) -0.9037(3) -0.14034(16) 0.0424(5) Uiso 1.000000 R
H14b H -1.07394(16) -0.8312(3) -0.21641(16) 0.0424(5) Uiso 1.000000 R
C16 C -0.38157(15) -0.4801(2) -0.12567(13) 0.0302(4) Uani 1.000000 .
H16a H -0.3475(2) -0.512(2) -0.1858(2) 0.0453(5) Uiso 1.000000 GR
H16b H -0.34091(19) -0.3604(7) -0.0890(11) 0.0453(5) Uiso 1.000000 GR
H16c H -0.35959(16) -0.5838(14) -0.0698(9) 0.0453(5) Uiso 1.000000 GR
C17 C -0.93670(15) -0.6093(2) -0.16653(14) 0.0296(3) Uani 1.000000 .
C18 C -0.95261(16) -0.8796(3) -0.30957(15) 0.0349(4) Uani 1.000000 .
H18a H -1.00860(16) -0.8029(3) -0.37487(15) 0.0419(5) Uiso 1.000000 R
H18b H -0.97730(16) -1.0162(3) -0.32538(15) 0.0419(5) Uiso 1.000000 R
C19 C -0.94207(18) -0.5868(3) -0.04728(16) 0.0392(4) Uani 1.000000 .
H19a H -0.8760(11) -0.6714(16) 0.0052(3) 0.0587(6) Uiso 1.000000 GR
H19b H -0.9227(15) -0.4534(6) -0.0225(5) 0.0587(6) Uiso 1.000000 GR
H19c H -1.0310(5) -0.621(2) -0.0486(3) 0.0587(6) Uiso 1.000000 GR
C20 C -0.33676(16) -0.6925(3) -0.46985(14) 0.0311(3) Uani 1.000000 .
H20a H -0.3608(9) -0.6584(14) -0.54971(18) 0.0466(5) Uiso 1.000000 GR
H20b H -0.3452(10) -0.5793(7) -0.4270(10) 0.0466(5) Uiso 1.000000 GR
H20c H -0.2448(2) -0.7387(7) -0.4405(11) 0.0466(5) Uiso 1.000000 GR
C23 C -0.55023(14) -0.7156(2) -0.32060(12) 0.0246(3) Uani 1.000000 .
H23a H -0.62633(14) -0.7637(2) -0.38542(12) 0.0295(4) Uiso 1.000000 R
H23b H -0.51095(14) -0.6059(2) -0.34742(12) 0.0295(4) Uiso 1.000000 R

loop_
_atom_site_aniso_label
_atom_site_aniso_U_11
_atom_site_aniso_U_22
_atom_site_aniso_U_33
_atom_site_aniso_U_12
_atom_site_aniso_U_13
_atom_site_aniso_U_23
O1 0.0370(6) 0.0225(5) 0.0285(5) -0.0047(5) 0.0117(4) 0.0047(4)
O2 0.0391(6) 0.0233(5) 0.0308(6) 0.0024(5) 0.0164(5) 0.0028(4)
O3 0.0289(5) 0.0344(6) 0.0229(5) -0.0003(4) 0.0109(4) -0.0006(4)
N1 0.0300(6) 0.0299(7) 0.0253(6) 0.0060(5) 0.0127(5) 0.0026(5)
C 0.0292(8) 0.0375(10) 0.0534(10) 0.0063(7) 0.0181(7) 0.0034(8)
C1 0.0300(8) 0.0281(8) 0.0404(8) 0.0048(7) 0.0165(6) -0.0005(7)
C5 0.0256(7) 0.0216(7) 0.0192(6) 0.0008(5) 0.0102(5) 0.0014(5)
C6 0.0322(8) 0.0215(8) 0.0310(7) 0.0001(6) 0.0161(6) -0.0038(6)
C7 0.0242(7) 0.0232(7) 0.0230(6) -0.0002(6) 0.0102(5) -0.0004(6)
C8 0.0339(8) 0.0230(8) 0.0251(7) -0.0051(6) 0.0117(6) -0.0043(6)
C9 0.0277(7) 0.0227(7) 0.0233(7) -0.0022(6) 0.0103(6) 0.0025(6)
C10 0.0275(7) 0.0353(9) 0.0247(7) 0.0024(7) 0.0092(6) 0.0039(6)
C11 0.0280(8) 0.0263(8) 0.0373(8) -0.0039(6) 0.0149(6) -0.0078(6)
C12 0.0253(7) 0.0208(7) 0.0236(6) -0.0047(6) 0.0107(5) -0.0029(6)
C13 0.0256(7) 0.0214(7) 0.0261(7) 0.0007(6) 0.0129(5) -0.0008(6)
C14 0.0305(8) 0.0345(9) 0.0477(9) -0.0066(7) 0.0222(7) -0.0034(8)
C16 0.0282(8) 0.0313(9) 0.0308(7) -0.0056(7) 0.0100(6) 0.0001(6)
C17 0.0283(8) 0.0287(8) 0.0372(8) 0.0001(6) 0.0185(6) -0.0003(7)
C18 0.0300(8) 0.0298(9) 0.0466(9) -0.0099(7) 0.0155(7) -0.0090(8)
C19 0.0403(9) 0.0418(10) 0.0472(9) -0.0012(8) 0.0300(8) -0.0030(9)
C20 0.0295(7) 0.0346(9) 0.0316(7) -0.0016(7) 0.0139(6) -0.0001(7)
C23 0.0266(7) 0.0269(8) 0.0233(6) -0.0016(6) 0.0128(5) -0.0004(6)

loop_
_atom_type_symbol
_atom_type_scat_dispersion_real
_atom_type_scat_dispersion_imag
_atom_type_scat_Cromer_Mann_a1
_atom_type_scat_Cromer_Mann_a2
_atom_type_scat_Cromer_Mann_a3
_atom_type_scat_Cromer_Mann_a4
_atom_type_scat_Cromer_Mann_b1
_atom_type_scat_Cromer_Mann_b2
_atom_type_scat_Cromer_Mann_b3
_atom_type_scat_Cromer_Mann_b4
_atom_type_scat_Cromer_Mann_c
_atom_type_scat_source
_atom_type_scat_dispersion_source
H 0.00000 0.00000 0.49300 0.32291 0.14019 0.04081 10.51090 26.12570 3.14236 57.79970 0.0030380000826 'International Tables Volume C Table 6.1.1.4 (pp. 500-502)' 'Henke, Gullikson and Davis, At. Data and Nucl. Data Tables, 1993, 54, 2'
C 0.01920 0.00962 2.31000 1.02000 1.58860 0.86500 20.84390 10.20750 0.56870 51.65120 0.215599998832 'International Tables Volume C Table 6.1.1.4 (pp. 500-502)' 'Henke, Gullikson and Davis, At. Data and Nucl. Data Tables, 1993, 54, 2'
O 0.05239 0.03377 3.04850 2.28680 1.54630 0.86700 13.27710 5.70110 0.32390 32.90890 0.250800013542 'International Tables Volume C Table 6.1.1.4 (pp. 500-502)' 'Henke, Gullikson and Davis, At. Data and Nucl. Data Tables, 1993, 54, 2'
N 0.03256 0.01839 12.21260 3.13220 2.01250 1.16630 0.00570 9.89330 28.99750 0.58260 -11.5290002823 'International Tables Volume C Table 6.1.1.4 (pp. 500-502)' 'Henke, Gullikson and Davis, At. Data and Nucl. Data Tables, 1993, 54, 2'

loop_
_geom_angle_atom_site_label_1
_geom_angle_atom_site_label_2
_geom_angle_atom_site_label_3
_geom_angle
C20 O3 N1 109.75(11)
C1 N1 O3 113.16(11)
C12 N1 O3 117.28(12)
C12 N1 C1 122.77(13)
C9 C5 C7 115.38(11)
C23 C5 C7 113.27(11)
C23 C5 C9 110.35(11)
C13 C6 C8 109.92(12)
C10 C7 C5 110.99(11)
C11 C7 C5 107.97(12)
C11 C7 C10 109.22(12)
C13 C7 C5 106.29(11)
C13 C7 C10 114.40(12)
C13 C7 C11 107.73(12)
C9 C8 C6 113.29(12)
C5 C9 O1 107.81(11)
C8 C9 O1 109.14(12)
C8 C9 C5 111.00(12)
C16 C9 O1 108.44(11)
C16 C9 C5 111.15(13)
C16 C9 C8 109.24(12)
C18 C11 C7 113.35(13)
N1 C12 O2 118.99(14)
C23 C12 O2 124.26(13)
C23 C12 N1 116.76(12)
C7 C13 C6 110.60(12)
C17 C13 C6 113.81(12)
C17 C13 C7 117.21(12)
C18 C14 C17 114.36(14)
C13 C17 C 113.97(13)
C14 C17 C 111.17(15)
C14 C17 C13 108.26(13)
C19 C17 C 107.43(14)
C19 C17 C13 109.21(13)
C19 C17 C14 106.52(14)
C14 C18 C11 110.40(14)
C12 C23 C5 113.06(11)

loop_
_geom_bond_atom_site_label_1
_geom_bond_atom_site_label_2
_geom_bond_distance
O1 C9 1.4428(18)
O2 C12 1.2289(19)
O3 N1 1.4102(17)
O3 C20 1.432(2)
N1 C1 1.451(2)
N1 C12 1.3621(19)
C C17 1.531(2)
C5 C7 1.5654(19)
C5 C9 1.539(2)
C5 C23 1.5453(18)
C6 C8 1.526(2)
C6 C13 1.529(2)
C7 C10 1.541(2)
C7 C11 1.539(2)
C7 C13 1.5601(18)
C8 C9 1.530(2)
C9 C16 1.534(2)
C11 C18 1.535(2)
C12 C23 1.509(2)
C13 C17 1.562(2)
C14 C17 1.535(2)
C14 C18 1.531(2)
C17 C19 1.539(2)
